data_7247640
loop_
_publ_author_name
'Barnett, S. A.'
'Bull, C. L.'
'Funnell, N. P.'
'Allan, D. R.'

_publ_section_title
;
 The rich structural phase behaviour of 2,2,2-trifluoroethanol
;
_journal_issue 45
_journal_name_full CrystEngComm
_journal_page_first 6291
_journal_page_last 6302
_journal_paper_doi 10.1039/D3CE00737E
_journal_volume 25
_journal_year 2023
_chemical_formula_moiety 'C2 D3 F3 O'
_chemical_formula_sum 'C2 D3 F3 O'
_chemical_formula_weight 103.06
_chemical_melting_point 229.7
_chemical_name_common Trifluoroethanol
_chemical_name_systematic 2,2,2-Trifluoroethanol
_space_group_crystal_system monoclinic
_space_group_IT_number 14
_space_group_name_Hall '-P 2ybc'
_space_group_name_H-M_alt 'P 1 21/c 1'
_atom_sites_solution_hydrogens mixed
_atom_sites_solution_primary direct
_atom_sites_solution_secondary difmap
_audit_creation_method SHELXL-2014/7
_audit_update_record
;
2023-07-07 deposited with the CCDC.	2023-10-10 downloaded from the CCDC.
;
_cell_angle_alpha 90
_cell_angle_beta 91.691(13)
_cell_angle_gamma 90
_cell_formula_units_Z 8
_cell_length_a 4.6413(3)
_cell_length_b 16.1899(14)
_cell_length_c 8.557(4)
_cell_measurement_reflns_used 2094
_cell_measurement_temperature 295(2)
_cell_measurement_theta_max 22.2660
_cell_measurement_theta_min 2.9680
_cell_volume 642.7(3)
_computing_cell_refinement 'CrysAlisPro 1.171.38.46 (Rigaku OD, 2015)'
_computing_data_collection 'GDA - generic data aquisition software'
_computing_data_reduction 'CrysAlisPro 1.171.38.46 (Rigaku OD, 2015)'
_computing_molecular_graphics 'Mercury (Macrae et al, 2006)'
_computing_structure_refinement 'SHELXL-2014/7 (Sheldrick, 2014)'
_computing_structure_solution 'SHELXT-2018/2 (Sheldrick, 2018)'
_diffrn_ambient_temperature 295(2)
_diffrn_detector 'Photon counting pixel array'
_diffrn_detector_area_resol_mean 0
_diffrn_detector_type 'Dectris Pilatus 300K'
_diffrn_measured_fraction_theta_full 0.585
_diffrn_measured_fraction_theta_max 0.467
_diffrn_measurement_device '4-circle \k-geometry diffractometer'
_diffrn_measurement_device_type Newport
_diffrn_measurement_method 'shutterless scans'
_diffrn_radiation_monochromator 'Silicon 111'
_diffrn_radiation_source 'Diamond Light Source Beamline I19-2'
_diffrn_radiation_type Synchrotron
_diffrn_radiation_wavelength 0.4859
_diffrn_reflns_av_R_equivalents 0.0510
_diffrn_reflns_av_unetI/netI 0.0388
_diffrn_reflns_Laue_measured_fraction_full 0.585
_diffrn_reflns_Laue_measured_fraction_max 0.467
_diffrn_reflns_limit_h_max 7
_diffrn_reflns_limit_h_min -7
_diffrn_reflns_limit_k_max 23
_diffrn_reflns_limit_k_min -23
_diffrn_reflns_limit_l_max 6
_diffrn_reflns_limit_l_min -6
_diffrn_reflns_number 6244
_diffrn_reflns_point_group_measured_fraction_full 0.585
_diffrn_reflns_point_group_measured_fraction_max 0.467
_diffrn_reflns_theta_full 17.000
_diffrn_reflns_theta_max 22.596
_diffrn_reflns_theta_min 1.720
_exptl_absorpt_coefficient_mu 0.062
_exptl_absorpt_correction_T_max 1.00000
_exptl_absorpt_correction_T_min 0.81825
_exptl_absorpt_correction_type multi-scan
_exptl_absorpt_process_details
;
CrysAlisPro 1.171.38.46 (Rigaku Oxford Diffraction, 2015)
Empirical absorption correction using spherical harmonics,
 implemented in SCALE3 ABSPACK scaling algorithm.
;
_exptl_crystal_colour Colourless
_exptl_crystal_density_diffrn 2.130
_exptl_crystal_density_meas ?
_exptl_crystal_description Plate
_exptl_crystal_F_000 400
_exptl_crystal_recrystallization_method 'Pressurisation within a diamond anvil cell'
_exptl_crystal_size_max 0.200
_exptl_crystal_size_mid 0.200
_exptl_crystal_size_min 0.075
_refine_diff_density_max 0.481
_refine_diff_density_min -0.387
_refine_diff_density_rms 0.150
_refine_ls_extinction_method none
_refine_ls_goodness_of_fit_ref 1.060
_refine_ls_hydrogen_treatment mixed
_refine_ls_matrix_type full
_refine_ls_number_parameters 117
_refine_ls_number_reflns 1247
_refine_ls_number_restraints 0
_refine_ls_restrained_S_all 1.060
_refine_ls_R_factor_all 0.1064
_refine_ls_R_factor_gt 0.0693
_refine_ls_shift/su_max 0.000
_refine_ls_shift/su_mean 0.000
_refine_ls_structure_factor_coef Fsqd
_refine_ls_weighting_details 'w=1/[\s^2^(Fo^2^)+(0.1342P)^2^] where P=(Fo^2^+2Fc^2^)/3'
_refine_ls_weighting_scheme calc
_refine_ls_wR_factor_gt 0.1807
_refine_ls_wR_factor_ref 0.2122
_reflns_Friedel_coverage 0.000
_reflns_number_gt 769
_reflns_number_total 1247
_reflns_threshold_expression 'I > 2\s(I)'
_cod_data_source_file d3ce00737e2.cif
_cod_data_source_block TFE-Form4b
_cod_depositor_comments
;
The following automatic conversions were performed:

data item '_exptl_crystal_density_meas' value 'not measured' was
changed to '?' -- the value is perceived as not measured.

Automatic conversion script
Id: cif_fix_values 8170 2020-07-09 18:12:32Z antanas 

 Adding full bibliography for 7247640--7247642.cif.
;
_cod_original_sg_symbol_H-M 'P 21/c'
_cod_database_code 7247640
_shelx_shelxl_version_number 2014/7
_shelx_space_group_comment
;
The symmetry employed for this shelxl refinement is uniquely defined
by the following loop, which should always be used as a source of
symmetry information in preference to the above space-group names.
They are only intended as comments.
;
_shelx_estimated_absorpt_t_min 0.988
_shelx_estimated_absorpt_t_max 0.995

loop_
_space_group_symop_operation_xyz
'x, y, z'
'-x, y+1/2, -z+1/2'
'-x, -y, -z'
'x, -y-1/2, z-1/2'

loop_
_atom_site_label
_atom_site_type_symbol
_atom_site_fract_x
_atom_site_fract_y
_atom_site_fract_z
_atom_site_U_iso_or_equiv
_atom_site_adp_type
_atom_site_occupancy
_atom_site_site_symmetry_order
_atom_site_calc_flag
_atom_site_refinement_flags_posn
_atom_site_refinement_flags_adp
_atom_site_refinement_flags_occupancy
_atom_site_disorder_assembly
_atom_site_disorder_group
C1 C 0.8042(6) 0.30761(18) 0.4899(8) 0.040(2) Uani 1 1 d . . . . .
D1A D 1.0011 0.3103 0.5308 0.048 Uiso 1 1 calc R U . . .
D1B D 0.6918 0.2771 0.5642 0.048 Uiso 1 1 calc R U . . .
O1 O 0.7996(4) 0.26521(14) 0.3478(6) 0.0449(17) Uani 1 1 d . . . . .
D1 D 0.662(12) 0.234(3) 0.362(14) 0.11(2) Uiso 1 1 d . . . . .
C2 C 0.6862(6) 0.39378(17) 0.4754(8) 0.0289(19) Uani 1 1 d . . . . .
F1 F 0.4058(3) 0.39276(12) 0.4295(5) 0.0530(15) Uani 1 1 d . . . . .
F2 F 0.8225(4) 0.43938(12) 0.3714(5) 0.0497(16) Uani 1 1 d . . . . .
F3 F 0.7046(5) 0.43309(13) 0.6139(6) 0.0550(17) Uani 1 1 d . . . . .
C3 C 0.2236(6) 0.10674(15) 0.3722(8) 0.031(2) Uani 1 1 d . . . . .
D3A D 0.3169 0.0617 0.3186 0.038 Uiso 1 1 calc R U . . .
D3B D 0.0170 0.0978 0.3641 0.038 Uiso 1 1 calc R U . . .
O2 O 0.2927(4) 0.18326(13) 0.2980(5) 0.0363(13) Uani 1 1 d . . . . .
D2 D 0.176(9) 0.215(3) 0.300(9) 0.060(14) Uiso 1 1 d . . . . .
C4 C 0.3168(6) 0.10656(15) 0.5373(8) 0.037(2) Uani 1 1 d . . . . .
F4 F 0.2443(4) 0.03640(11) 0.6103(5) 0.0514(13) Uani 1 1 d . . . . .
F5 F 0.6050(4) 0.11428(13) 0.5570(5) 0.0509(15) Uani 1 1 d . . . . .
F6 F 0.2014(4) 0.16900(12) 0.6183(5) 0.0546(15) Uani 1 1 d . . . . .

loop_
_atom_site_aniso_label
_atom_site_aniso_U_11
_atom_site_aniso_U_22
_atom_site_aniso_U_33
_atom_site_aniso_U_23
_atom_site_aniso_U_13
_atom_site_aniso_U_12
C1 0.0338(12) 0.0348(15) 0.051(7) 0.0029(18) 0.0011(19) 0.0009(10)
O1 0.0312(9) 0.0399(12) 0.064(6) -0.0054(15) 0.0057(14) -0.0006(7)
C2 0.0302(11) 0.0383(15) 0.018(7) -0.0010(16) 0.0011(17) -0.0006(9)
F1 0.0294(8) 0.0620(13) 0.067(5) 0.0006(13) -0.0042(13) 0.0055(7)
F2 0.0460(10) 0.0475(11) 0.056(5) 0.0133(12) 0.0087(14) -0.0030(7)
F3 0.0667(13) 0.0515(13) 0.047(6) -0.0147(14) 0.0051(17) 0.0014(9)
C3 0.0353(12) 0.0359(16) 0.023(7) -0.0014(16) 0.000(2) -0.0026(9)
O2 0.0298(8) 0.0401(11) 0.039(4) 0.0065(12) 0.0043(12) 0.0015(7)
C4 0.0299(11) 0.0279(14) 0.052(7) -0.0025(15) 0.002(2) -0.0005(8)
F4 0.0553(10) 0.0405(10) 0.058(4) 0.0097(11) 0.0038(14) -0.0068(7)
F5 0.0300(8) 0.0624(13) 0.060(5) 0.0021(14) -0.0047(13) -0.0018(7)
F6 0.0587(11) 0.0443(11) 0.061(5) -0.0105(12) 0.0049(15) 0.0151(8)

loop_
_atom_type_symbol
_atom_type_description
_atom_type_scat_dispersion_real
_atom_type_scat_dispersion_imag
_atom_type_scat_source
C C 0.0006 0.0007 'International Tables Vol C Tables 4.2.6.8 and 6.1.1.4'
D D 0.0000 0.0000 'International Tables Vol C Tables 4.2.6.8 and 6.1.1.4'
O O 0.0036 0.0026 'International Tables Vol C Tables 4.2.6.8 and 6.1.1.4'
F F 0.0067 0.0045 'International Tables Vol C Tables 4.2.6.8 and 6.1.1.4'

loop_
_geom_angle_atom_site_label_1
_geom_angle_atom_site_label_2
_geom_angle_atom_site_label_3
_geom_angle
_geom_angle_site_symmetry_1
_geom_angle_site_symmetry_3
_geom_angle_publ_flag
O1 C1 C2 112.9(5) . . ?
O1 C1 D1A 109.0 . . ?
C2 C1 D1A 109.0 . . ?
O1 C1 D1B 109.0 . . ?
C2 C1 D1B 109.0 . . ?
D1A C1 D1B 107.8 . . ?
C1 O1 D1 100(8) . . ?
F2 C2 F3 107.9(3) . . ?
F2 C2 F1 106.6(4) . . ?
F3 C2 F1 107.3(3) . . ?
F2 C2 C1 113.0(4) . . ?
F3 C2 C1 110.7(5) . . ?
F1 C2 C1 111.0(2) . . ?
O2 C3 C4 111.4(3) . . ?
O2 C3 D3A 109.3 . . ?
C4 C3 D3A 109.3 . . ?
O2 C3 D3B 109.3 . . ?
C4 C3 D3B 109.3 . . ?
D3A C3 D3B 108.0 . . ?
C3 O2 D2 114(4) . . ?
F4 C4 F6 106.7(4) . . ?
F4 C4 F5 106.3(3) . . ?
F6 C4 F5 105.9(3) . . ?
F4 C4 C3 112.3(3) . . ?
F6 C4 C3 112.6(3) . . ?
F5 C4 C3 112.6(4) . . ?

loop_
_geom_bond_atom_site_label_1
_geom_bond_atom_site_label_2
_geom_bond_distance
_geom_bond_site_symmetry_2
_geom_bond_publ_flag
C1 O1 1.396(7) . ?
C1 C2 1.502(4) . ?
C1 D1A 0.9700 . ?
C1 D1B 0.9700 . ?
O1 D1 0.82(6) . ?
C2 F2 1.331(6) . ?
C2 F3 1.345(8) . ?
C2 F1 1.348(4) . ?
C3 O2 1.433(4) . ?
C3 C4 1.465(8) . ?
C3 D3A 0.9700 . ?
C3 D3B 0.9700 . ?
O2 D2 0.75(5) . ?
C4 F4 1.344(5) . ?
C4 F6 1.346(5) . ?
C4 F5 1.349(3) . ?

loop_
_geom_hbond_atom_site_label_D
_geom_hbond_atom_site_label_H
_geom_hbond_atom_site_label_A
_geom_hbond_distance_DH
_geom_hbond_distance_HA
_geom_hbond_distance_DA
_geom_hbond_angle_DHA
_geom_hbond_site_symmetry_A
O1 D1 O2 0.82(6) 1.96(6) 2.724(3) 153(10) .
O1 D1 F5 0.82(6) 2.58(8) 3.176(5) 130(8) .
C1 D1A F1 0.97 2.48 3.170(3) 127.8 1_655
C1 D1A F6 0.97 2.57 3.086(4) 113.2 1_655
C1 D1A O2 0.97 2.62 3.430(6) 140.5 4_666
C1 D1B O1 0.97 2.56 3.282(8) 131.7 4_566
O2 D2 F6 0.75(5) 2.45(6) 2.869(4) 117(5) 4_565
C3 D3A F3 0.97 2.55 3.252(7) 129.4 4_565
C3 D3B F3 0.97 2.60 3.285(7) 127.8 4_465
C3 D3B F4 0.97 2.50 3.183(3) 127.2 3_556
O2 D2 O1 0.75(5) 1.98(5) 2.690(3) 159(6) 1_455
C3 D3B F5 0.97 2.58 3.321(5) 133.6 1_455

loop_
_geom_torsion_atom_site_label_1
_geom_torsion_atom_site_label_2
_geom_torsion_atom_site_label_3
_geom_torsion_atom_site_label_4
_geom_torsion
_geom_torsion_site_symmetry_1
_geom_torsion_site_symmetry_2
_geom_torsion_site_symmetry_3
_geom_torsion_site_symmetry_4
_geom_torsion_publ_flag
O1 C1 C2 F2 -56.6(4) . . . . ?
O1 C1 C2 F3 -177.8(3) . . . . ?
O1 C1 C2 F1 63.1(5) . . . . ?
O2 C3 C4 F4 177.7(2) . . . . ?
O2 C3 C4 F6 57.3(4) . . . . ?
O2 C3 C4 F5 -62.3(3) . . . . ?
